data_7121938
loop_
_publ_author_name
'Mason, Kevin'
'Harnden, Alice C.'
'Patrick, Connor W.'
'Poh, Adeline W. J.'
'Batsanov, Andrei S.'
'Suturina, Elizaveta A.'
'Vonci, Michele'
'McInnes, Eric J. L.'
'Chilton, Nicholas F.'
'Parker, David'

_publ_section_title
;
 Exquisite sensitivity of the ligand field to solvation and donor
 polarisability in coordinatively saturated lanthanide complexes.
;
_journal_issue 61
_journal_name_full 'Chemical communications (Cambridge, England)'
_journal_page_first 8486
_journal_page_last 8489
_journal_paper_doi 10.1039/c8cc04995e
_journal_volume 54
_journal_year 2018
_chemical_formula_moiety 'C39 H51 Eu N6 O6, 6(H2 O)'
_chemical_formula_sum 'C39 H63 Eu N6 O12'
_chemical_formula_weight 959.91
_space_group_crystal_system triclinic
_space_group_IT_number 2
_space_group_name_Hall '-P 1'
_space_group_name_H-M_alt 'P -1'
_symmetry_space_group_name_Hall '-P 1'
_symmetry_space_group_name_H-M 'P -1'
_atom_sites_solution_hydrogens mixed
_atom_sites_solution_primary dual
_atom_sites_solution_secondary difmap
_audit_creation_date 2018-06-11
_audit_creation_method
;
Olex2 1.2-beta
(compiled 2018.05.29 svn.r3508 for OlexSys, GUI svn.r5506)
;
_audit_update_record
;
2018-06-13 deposited with the CCDC.
2018-07-10 downloaded from the CCDC.
;
_cell_angle_alpha 87.639(3)
_cell_angle_beta 87.556(3)
_cell_angle_gamma 74.190(3)
_cell_formula_units_Z 2
_cell_length_a 7.5667(5)
_cell_length_b 13.2216(9)
_cell_length_c 22.7804(15)
_cell_measurement_reflns_used 9740
_cell_measurement_temperature 120
_cell_measurement_theta_max 33.24
_cell_measurement_theta_min 2.69
_cell_volume 2189.8(3)
_computing_cell_refinement 'SAINT v8.38A (Bruker, 2017)'
_computing_data_collection 'APEX3 v.2016.1-0 (Bruker, 2016)'
_computing_data_reduction 'SAINT v8.38A (Bruker, 2017)'
_computing_molecular_graphics 'Olex2 (Dolomanov et al., 2009)'
_computing_publication_material 'Olex2 (Dolomanov et al., 2009)'
_computing_structure_refinement 'ShelXL 2018/3 multi-CPU (Sheldrick, 2015a)'
_computing_structure_solution 'ShelXT 2018/2 (Sheldrick, 2015)'
_diffrn_ambient_temperature 120
_diffrn_detector_area_resol_mean 10.4
_diffrn_detector_type 'Bruker PHOTON 100 CMOS'
_diffrn_measured_fraction_theta_full 0.993
_diffrn_measured_fraction_theta_max 0.892
_diffrn_measurement_device '3-circle area detector diffractometer'
_diffrn_measurement_device_type 'Bruker D8 Venture'
_diffrn_measurement_method '\f and \w scans'
_diffrn_radiation_monochromator 'focusing mirrors'
_diffrn_radiation_probe x-ray
_diffrn_radiation_type MoK\a
_diffrn_radiation_wavelength 0.71073
_diffrn_reflns_av_R_equivalents 0.0306
_diffrn_reflns_av_unetI/netI 0.0402
_diffrn_reflns_Laue_measured_fraction_full 0.993
_diffrn_reflns_Laue_measured_fraction_max 0.892
_diffrn_reflns_limit_h_max 11
_diffrn_reflns_limit_h_min -12
_diffrn_reflns_limit_k_max 20
_diffrn_reflns_limit_k_min -21
_diffrn_reflns_limit_l_max 36
_diffrn_reflns_limit_l_min -35
_diffrn_reflns_number 55878
_diffrn_reflns_point_group_measured_fraction_full 0.993
_diffrn_reflns_point_group_measured_fraction_max 0.892
_diffrn_reflns_theta_full 30.000
_diffrn_reflns_theta_max 35.719
_diffrn_reflns_theta_min 2.686
_diffrn_source 'microfocus sealed X-ray tube'
_diffrn_source_type 'Incoatec I\mS microsource'
_diffrn_standards_number 0
_exptl_absorpt_coefficient_mu 1.497
_exptl_absorpt_correction_T_max 0.8151
_exptl_absorpt_correction_T_min 0.6554
_exptl_absorpt_correction_type integration
_exptl_absorpt_process_details
; SADABS-2016/2 (Bruker,2016/2) was used for absorption correction, 
 by numerical inegration based on crystal face-indexing followed by 
 semi-empirical correction based on Laue equivalents and multiple scans.  
 wR2(int) was 0.1032 before and 0.0424 after correction. 
 The Ratio of minimum to maximum transmission is 0.8041. 
 The \l/2 correction factor is Not present.
;
_exptl_crystal_colour colourless
_exptl_crystal_colour_primary colourless
_exptl_crystal_density_diffrn 1.456
_exptl_crystal_description lathe
_exptl_crystal_F_000 996
_exptl_crystal_recrystallization_method 'Re-crystallisation from solvent: methanol/water'
_exptl_crystal_size_max 0.305
_exptl_crystal_size_mid 0.143
_exptl_crystal_size_min 0.137
_refine_diff_density_max 2.276
_refine_diff_density_min -4.291
_refine_diff_density_rms 0.142
_refine_ls_extinction_coef 0.0021(3)
_refine_ls_extinction_expression Fc^*^=kFc[1+0.001xFc^2^\l^3^/sin(2\q)]^-1/4^
_refine_ls_extinction_method 'SHELXL-2018/3 (Sheldrick 2018)'
_refine_ls_goodness_of_fit_ref 1.236
_refine_ls_hydrogen_treatment mixed
_refine_ls_matrix_type full
_refine_ls_number_parameters 550
_refine_ls_number_reflns 18135
_refine_ls_number_restraints 0
_refine_ls_restrained_S_all 1.236
_refine_ls_R_factor_all 0.0491
_refine_ls_R_factor_gt 0.0407
_refine_ls_shift/su_max 0.001
_refine_ls_shift/su_mean 0.000
_refine_ls_structure_factor_coef Fsqd
_refine_ls_weighting_details 'w=1/[\s^2^(Fo^2^)+(0.0169P)^2^+6.7442P] where P=(Fo^2^+2Fc^2^)/3'
_refine_ls_weighting_scheme calc
_refine_ls_wR_factor_gt 0.0967
_refine_ls_wR_factor_ref 0.0986
_reflns_Friedel_coverage 0.000
_reflns_number_gt 16219
_reflns_number_total 18135
_reflns_threshold_expression 'I > 2\s(I)'
_cod_data_source_file c8cc04995e2.cif
_cod_data_source_block EuL3_18srv142
_cod_depositor_comments
;
The following automatic conversions were performed:

'_diffrn_radiation_probe' value 'X-ray' changed to 'x-ray' according
to
/home/data/users/saulius/crontab/automatic-downloads/rss-feeds/RSC/lib/dictionaries/cif_core.dic
dictionary named 'cif_core.dic' version 2.4.2 from 2011-04-26.

Automatic conversion script
Id: cif_fix_values 4973 2017-02-22 13:04:09Z antanas 

 Adding full bibliography for 7121932--7121939.cif.
;
_cod_database_code 7121938
_shelx_shelxl_version_number 2018/3
_shelx_space_group_comment
;
The symmetry employed for this shelxl refinement is uniquely defined
by the following loop, which should always be used as a source of
symmetry information in preference to the above space-group names.
They are only intended as comments.
;
_shelx_estimated_absorpt_t_max 0.821
_shelx_estimated_absorpt_t_min 0.658
_olex2_refinement_description
;
1. Fixed Uiso
 At 1.2 times of:
  All C(H) groups, All C(H,H) groups
 At 1.5 times of:
  All O(H,H) groups, All O(H,H,H) groups
2. Others
 Uiso(H18A)=Uiso(H18B)=Uiso(H18C)=FVAR(1)
 Uiso(H19A)=Uiso(H19B)=Uiso(H19C)=FVAR(2)
 Uiso(H20A)=Uiso(H20B)=Uiso(H20C)=FVAR(3)
 Uiso(H28A)=Uiso(H28B)=Uiso(H28C)=FVAR(4)
 Uiso(H29A)=Uiso(H29B)=Uiso(H29C)=FVAR(5)
 Uiso(H30A)=Uiso(H30B)=Uiso(H30C)=FVAR(6)
 Uiso(H38A)=Uiso(H38B)=Uiso(H38C)=FVAR(7)
 Uiso(H39A)=Uiso(H39B)=Uiso(H39C)=FVAR(8)
 Uiso(H40A)=Uiso(H40B)=Uiso(H40C)=FVAR(9)
 Fixed Sof: Eu(0.973) Eu1(0.018) Eu2(0.009) H3W1(0.5) H3W2(0.5)
3.a Riding coordinates:
 O1W(H1W1,H1W2), O2W(H2W1,H2W2), O3W(H3W1,H3W2,H3W3), O4W(H4W1,H4W2), O5W(H5W1,
 H5W2), O6W(H6W1,H6W2)
3.b Rotating group:
 C18(H18A,H18B,H18C), C19(H19A,H19B,H19C), C20(H20A,H20B,H20C)
3.c Secondary CH2 refined with riding coordinates:
 C2(H2A,H2B), C3(H3A,H3B), C5(H5A,H5B), C6(H6A,H6B), C8(H8A,H8B), C9(H9A,H9B),
 C11(H11A,H11B), C21(H21A,H21B), C31(H31A,H31B)
3.d Aromatic/amide H refined with riding coordinates:
 C13(H13), C14(H14), C23(H23), C24(H24), C33(H33), C34(H34)
3.e Idealised Me refined as rotating group:
 C28(H28A,H28B,H28C), C29(H29A,H29B,H29C), C30(H30A,H30B,H30C), C38(H38A,H38B,
 H38C), C39(H39A,H39B,H39C), C40(H40A,H40B,H40C)
;

loop_
_space_group_symop_operation_xyz
'x, y, z'
'-x, -y, -z'

loop_
_atom_site_label
_atom_site_type_symbol
_atom_site_fract_x
_atom_site_fract_y
_atom_site_fract_z
_atom_site_U_iso_or_equiv
_atom_site_adp_type
_atom_site_occupancy
_atom_site_site_symmetry_order
_atom_site_calc_flag
_atom_site_refinement_flags_posn
_atom_site_refinement_flags_occupancy
_atom_site_disorder_assembly
_atom_site_disorder_group
Eu Eu 0.52945(2) 0.47867(2) 0.23744(2) 0.00860(4) Uani 0.973 1 d . P . 1
Eu1 Eu 0.5354(8) 0.5345(5) 0.2253(3) 0.0076(10) Uiso 0.018 1 d . P . 2
Eu2 Eu 0.4828(17) 0.4330(10) 0.2435(5) 0.0067(19) Uiso 0.009 1 d . P . 3
O11 O 0.7886(3) 0.33450(16) 0.22358(8) 0.0154(3) Uani 1 1 d . . . .
O12 O 0.9258(3) 0.17881(17) 0.18674(9) 0.0221(4) Uani 1 1 d . . . .
O21 O 0.6865(3) 0.52750(16) 0.31303(8) 0.0166(4) Uani 1 1 d . . . .
O22 O 0.7405(3) 0.54571(18) 0.40614(9) 0.0225(4) Uani 1 1 d . . . .
O31 O 0.6861(3) 0.57069(15) 0.17338(9) 0.0158(3) Uani 1 1 d . . . .
O32 O 0.6681(4) 0.69830(18) 0.10591(10) 0.0265(5) Uani 1 1 d . . . .
N1 N 0.2441(3) 0.51619(17) 0.16745(10) 0.0129(4) Uani 1 1 d . . . .
N4 N 0.3149(3) 0.35273(17) 0.25871(9) 0.0126(4) Uani 1 1 d . . . .
N7 N 0.2089(3) 0.57292(18) 0.28889(10) 0.0134(4) Uani 1 1 d . . . .
N11 N 0.5826(3) 0.39074(17) 0.13467(9) 0.0124(4) Uani 1 1 d . . . .
N21 N 0.5791(3) 0.36199(18) 0.33469(9) 0.0131(4) Uani 1 1 d . . . .
N31 N 0.4349(3) 0.68392(18) 0.23915(10) 0.0136(4) Uani 1 1 d . . . .
C01 C 0.9610(4) 0.1914(2) 0.04755(12) 0.0161(5) Uani 1 1 d . . . .
C02 C 0.8392(4) 0.3309(2) 0.48043(12) 0.0175(5) Uani 1 1 d . . . .
C2 C 0.1454(4) 0.4318(2) 0.16965(12) 0.0147(4) Uani 1 1 d . . . .
H2A H 0.124356 0.415298 0.128981 0.018 Uiso 1 1 calc R . . .
H2B H 0.023845 0.458908 0.189633 0.018 Uiso 1 1 calc R . . .
C03 C 0.5786(5) 0.9203(2) 0.16608(16) 0.0260(6) Uani 1 1 d . . . .
C3 C 0.2496(4) 0.3311(2) 0.20152(11) 0.0146(4) Uani 1 1 d . . . .
H3A H 0.168117 0.284192 0.208027 0.018 Uiso 1 1 calc R . . .
H3B H 0.356196 0.294259 0.176600 0.018 Uiso 1 1 calc R . . .
C5 C 0.1548(4) 0.3956(2) 0.30016(11) 0.0153(4) Uani 1 1 d . . . .
H5A H 0.148287 0.340563 0.330370 0.018 Uiso 1 1 calc R . . .
H5B H 0.040110 0.412106 0.278004 0.018 Uiso 1 1 calc R . . .
C6 C 0.1653(4) 0.4938(2) 0.33067(11) 0.0149(4) Uani 1 1 d . . . .
H6A H 0.046108 0.525184 0.351201 0.018 Uiso 1 1 calc R . . .
H6B H 0.260834 0.473990 0.360589 0.018 Uiso 1 1 calc R . . .
C8 C 0.0537(3) 0.6170(2) 0.24834(12) 0.0158(4) Uani 1 1 d . . . .
H8A H -0.009573 0.689809 0.259530 0.019 Uiso 1 1 calc R . . .
H8B H -0.036088 0.574817 0.253546 0.019 Uiso 1 1 calc R . . .
C9 C 0.1141(3) 0.6179(2) 0.18407(12) 0.0149(4) Uani 1 1 d . . . .
H9A H 0.004766 0.632348 0.159449 0.018 Uiso 1 1 calc R . . .
H9B H 0.174021 0.675226 0.176275 0.018 Uiso 1 1 calc R . . .
C11 C 0.3160(3) 0.5279(2) 0.10722(11) 0.0146(4) Uani 1 1 d . . . .
H11A H 0.363542 0.590730 0.104144 0.018 Uiso 1 1 calc R . . .
H11B H 0.215653 0.538090 0.079221 0.018 Uiso 1 1 calc R . . .
C12 C 0.4671(3) 0.4322(2) 0.09173(11) 0.0140(4) Uani 1 1 d . . . .
C13 C 0.4889(4) 0.3895(2) 0.03664(12) 0.0174(5) Uani 1 1 d . . . .
H13 H 0.399092 0.414101 0.007686 0.021 Uiso 1 1 calc R . . .
C14 C 0.6462(4) 0.3096(2) 0.02528(12) 0.0175(5) Uani 1 1 d . . . .
H14 H 0.664537 0.280305 -0.012615 0.021 Uiso 1 1 calc R . . .
C15 C 0.7791(4) 0.2702(2) 0.06711(11) 0.0143(4) Uani 1 1 d . . . .
C16 C 0.7329(3) 0.3099(2) 0.12429(11) 0.0121(4) Uani 1 1 d . . . .
C17 C 0.8271(3) 0.2697(2) 0.18187(11) 0.0134(4) Uani 1 1 d . . . .
C18 C 0.9595(5) 0.0795(2) 0.06693(13) 0.0216(5) Uani 1 1 d . . . .
H18A H 0.851944 0.063302 0.051318 0.027(6) Uiso 1 1 d GR . . .
H18B H 0.953887 0.073753 0.109964 0.027(6) Uiso 1 1 d GR . . .
H18C H 1.071689 0.029609 0.051960 0.027(6) Uiso 1 1 d GR . . .
C19 C 1.1274(4) 0.2205(2) 0.07104(14) 0.0218(5) Uani 1 1 d . . . .
H19A H 1.240885 0.171087 0.056582 0.020(5) Uiso 1 1 d GR . . .
H19B H 1.122080 0.216865 0.114120 0.020(5) Uiso 1 1 d GR . . .
H19C H 1.125509 0.292059 0.057438 0.020(5) Uiso 1 1 d GR . . .
C20 C 0.9865(5) 0.1950(3) -0.02011(13) 0.0235(6) Uani 1 1 d . . . .
H20A H 0.889998 0.170871 -0.037844 0.024(6) Uiso 1 1 d GR . . .
H20B H 1.107116 0.149036 -0.031554 0.024(6) Uiso 1 1 d GR . . .
H20C H 0.978534 0.267251 -0.033855 0.024(6) Uiso 1 1 d GR . . .
C21 C 0.4323(4) 0.2534(2) 0.28377(12) 0.0153(4) Uani 1 1 d . . . .
H21A H 0.527257 0.219638 0.254119 0.018 Uiso 1 1 calc R . . .
H21B H 0.356618 0.204578 0.294346 0.018 Uiso 1 1 calc R . . .
C22 C 0.5229(4) 0.2747(2) 0.33725(11) 0.0148(4) Uani 1 1 d . . . .
C23 C 0.5532(5) 0.2067(2) 0.38602(14) 0.0228(6) Uani 1 1 d . . . .
H23 H 0.507526 0.146440 0.388417 0.027 Uiso 1 1 calc R . . .
C24 C 0.6517(5) 0.2293(2) 0.43103(13) 0.0232(6) Uani 1 1 d . . . .
H24 H 0.674861 0.182576 0.464372 0.028 Uiso 1 1 calc R . . .
C25 C 0.7188(4) 0.3182(2) 0.42948(12) 0.0165(5) Uani 1 1 d . . . .
C26 C 0.6715(3) 0.3862(2) 0.37951(11) 0.0129(4) Uani 1 1 d . . . .
C27 C 0.7048(3) 0.4941(2) 0.36656(11) 0.0132(4) Uani 1 1 d . . . .
C28 C 1.0215(4) 0.3483(3) 0.45678(14) 0.0272(6) Uani 1 1 d . . . .
H28A H 0.997227 0.413854 0.433014 0.026(6) Uiso 1 1 calc GR . . .
H28B H 1.086202 0.289331 0.432438 0.026(6) Uiso 1 1 calc GR . . .
H28C H 1.097657 0.352987 0.489761 0.026(6) Uiso 1 1 calc GR . . .
C29 C 0.8899(5) 0.2309(3) 0.52054(14) 0.0270(6) Uani 1 1 d . . . .
H29A H 0.948244 0.169914 0.496747 0.029(6) Uiso 1 1 calc GR . . .
H29B H 0.778333 0.220451 0.540290 0.029(6) Uiso 1 1 calc GR . . .
H29C H 0.975343 0.238848 0.550044 0.029(6) Uiso 1 1 calc GR . . .
C30 C 0.7351(4) 0.4216(3) 0.51967(12) 0.0229(6) Uani 1 1 d . . . .
H30A H 0.620660 0.407954 0.535137 0.027(6) Uiso 1 1 calc GR . . .
H30B H 0.706579 0.487742 0.496433 0.027(6) Uiso 1 1 calc GR . . .
H30C H 0.811782 0.426796 0.552404 0.027(6) Uiso 1 1 calc GR . . .
C31 C 0.2420(4) 0.6590(2) 0.32209(11) 0.0154(4) Uani 1 1 d . . . .
H31A H 0.329877 0.629305 0.353396 0.019 Uiso 1 1 calc R . . .
H31B H 0.125305 0.699455 0.340970 0.019 Uiso 1 1 calc R . . .
C32 C 0.3182(4) 0.7307(2) 0.28183(12) 0.0166(5) Uani 1 1 d . . . .
C33 C 0.2766(5) 0.8380(2) 0.28851(15) 0.0266(7) Uani 1 1 d . . . .
H33 H 0.192243 0.871097 0.318542 0.032 Uiso 1 1 calc R . . .
C34 C 0.3609(5) 0.8961(2) 0.25032(17) 0.0300(7) Uani 1 1 d . . . .
H34 H 0.333808 0.969925 0.254979 0.036 Uiso 1 1 calc R . . .
C35 C 0.4845(4) 0.8504(2) 0.20516(14) 0.0214(5) Uani 1 1 d . . . .
C36 C 0.5144(4) 0.7408(2) 0.20079(11) 0.0140(4) Uani 1 1 d . . . .
C37 C 0.6341(3) 0.6660(2) 0.15555(11) 0.0138(4) Uani 1 1 d . . . .
C38 C 0.5018(5) 0.9346(3) 0.10382(19) 0.0370(9) Uani 1 1 d . . . .
H38A H 0.369408 0.968478 0.106119 0.045(8) Uiso 1 1 calc GR . . .
H38B H 0.524034 0.865700 0.086177 0.045(8) Uiso 1 1 calc GR . . .
H38C H 0.563249 0.978674 0.079552 0.045(8) Uiso 1 1 calc GR . . .
C39 C 0.7867(5) 0.8746(3) 0.16501(16) 0.0262(6) Uani 1 1 d . . . .
H39A H 0.818950 0.805206 0.147513 0.035(7) Uiso 1 1 calc GR . . .
H39B H 0.830410 0.867824 0.205243 0.035(7) Uiso 1 1 calc GR . . .
H39C H 0.844555 0.921454 0.141578 0.035(7) Uiso 1 1 calc GR . . .
C40 C 0.5399(7) 1.0315(3) 0.1910(2) 0.0468(12) Uani 1 1 d . . . .
H40A H 0.576909 1.025741 0.231987 0.049(8) Uiso 1 1 calc GR . . .
H40B H 0.408342 1.066952 0.189119 0.049(8) Uiso 1 1 calc GR . . .
H40C H 0.609946 1.072227 0.167734 0.049(8) Uiso 1 1 calc GR . . .
O1W O 1.0120(4) 0.1566(2) 0.30407(11) 0.0334(6) Uani 1 1 d . . . .
H1W1 H 0.977430 0.144217 0.270743 0.050 Uiso 1 1 d R . . .
H1W2 H 0.941119 0.216397 0.312683 0.050 Uiso 1 1 d R . . .
O2W O 0.7402(4) 0.7460(2) 0.36605(14) 0.0405(7) Uani 1 1 d . . . .
H2W1 H 0.771025 0.688623 0.386154 0.061 Uiso 1 1 d R . . .
H2W2 H 0.685855 0.736903 0.335584 0.061 Uiso 1 1 d R . . .
O3W O 0.8775(4) 0.5115(2) 0.05041(11) 0.0338(6) Uani 1 1 d . . . .
H3W1 H 0.934594 0.527734 0.020075 0.051 Uiso 0.5 1 d R P A -1
H3W2 H 0.841404 0.461094 0.068765 0.051 Uiso 0.5 1 d R P . .
H3W3 H 0.824634 0.566814 0.068805 0.051 Uiso 1 1 d R . . .
O4W O 1.0055(4) -0.0014(2) 0.39021(12) 0.0315(5) Uani 1 1 d . . . .
H4W1 H 1.108452 -0.003179 0.404309 0.047 Uiso 1 1 d R . . .
H4W2 H 0.994372 0.042761 0.361399 0.047 Uiso 1 1 d R . . .
O5W O 0.3064(4) 1.0151(3) 0.45371(16) 0.0560(9) Uani 1 1 d . . . .
H5W1 H 0.404148 0.980220 0.436231 0.084 Uiso 1 1 d R . . .
H5W2 H 0.333858 1.042710 0.483911 0.084 Uiso 1 1 d R . . .
O6W O 0.6877(4) 0.9366(2) 0.42575(13) 0.0350(6) Uani 1 1 d . . . .
H6W1 H 0.781995 0.954855 0.412994 0.053 Uiso 1 1 d R . . .
H6W2 H 0.696705 0.878555 0.409494 0.053 Uiso 1 1 d R . . .

loop_
_atom_site_aniso_label
_atom_site_aniso_U_11
_atom_site_aniso_U_22
_atom_site_aniso_U_33
_atom_site_aniso_U_23
_atom_site_aniso_U_13
_atom_site_aniso_U_12
Eu 0.00734(5) 0.01104(6) 0.00709(5) -0.00087(3) -0.00079(3) -0.00179(4)
O11 0.0136(8) 0.0190(9) 0.0111(8) -0.0046(6) -0.0011(6) 0.0007(7)
O12 0.0258(10) 0.0181(9) 0.0173(9) -0.0018(7) -0.0044(8) 0.0035(8)
O21 0.0202(9) 0.0196(9) 0.0129(8) 0.0016(7) -0.0049(7) -0.0098(7)
O22 0.0341(12) 0.0245(10) 0.0138(9) -0.0016(7) -0.0046(8) -0.0154(9)
O31 0.0142(8) 0.0149(8) 0.0170(9) -0.0012(7) 0.0047(7) -0.0026(7)
O32 0.0382(13) 0.0224(10) 0.0163(9) 0.0018(8) 0.0083(9) -0.0054(9)
N1 0.0108(9) 0.0139(9) 0.0129(9) 0.0002(7) -0.0009(7) -0.0016(7)
N4 0.0117(9) 0.0148(9) 0.0109(9) -0.0017(7) -0.0019(7) -0.0023(7)
N7 0.0118(9) 0.0163(10) 0.0123(9) -0.0016(7) -0.0001(7) -0.0040(7)
N11 0.0103(8) 0.0150(9) 0.0110(9) -0.0005(7) -0.0011(7) -0.0019(7)
N21 0.0126(9) 0.0150(9) 0.0111(9) 0.0000(7) -0.0012(7) -0.0028(7)
N31 0.0109(9) 0.0153(9) 0.0137(9) -0.0014(7) 0.0010(7) -0.0023(7)
C01 0.0169(11) 0.0154(11) 0.0150(11) -0.0042(9) 0.0025(9) -0.0022(9)
C02 0.0169(11) 0.0231(13) 0.0113(10) 0.0001(9) -0.0031(9) -0.0033(10)
C2 0.0126(10) 0.0172(11) 0.0149(11) 0.0003(8) -0.0038(8) -0.0048(9)
C03 0.0277(15) 0.0114(11) 0.0359(17) 0.0011(11) 0.0127(13) -0.0028(10)
C3 0.0149(11) 0.0168(11) 0.0124(10) -0.0017(8) -0.0027(8) -0.0044(9)
C5 0.0146(11) 0.0182(11) 0.0139(10) -0.0019(9) 0.0016(8) -0.0057(9)
C6 0.0145(11) 0.0171(11) 0.0131(10) -0.0013(8) 0.0023(8) -0.0046(9)
C8 0.0104(10) 0.0184(11) 0.0167(11) -0.0018(9) 0.0013(8) -0.0007(8)
C9 0.0113(10) 0.0155(11) 0.0160(11) -0.0009(8) -0.0015(8) -0.0005(8)
C11 0.0120(10) 0.0180(11) 0.0117(10) 0.0011(8) -0.0022(8) -0.0004(8)
C12 0.0119(10) 0.0171(11) 0.0126(10) 0.0003(8) -0.0018(8) -0.0031(8)
C13 0.0175(11) 0.0230(13) 0.0112(10) -0.0013(9) -0.0032(9) -0.0040(10)
C14 0.0198(12) 0.0211(12) 0.0112(10) -0.0033(9) -0.0024(9) -0.0045(10)
C15 0.0172(11) 0.0146(11) 0.0112(10) -0.0032(8) 0.0016(8) -0.0048(9)
C16 0.0120(10) 0.0132(10) 0.0105(10) -0.0015(8) 0.0001(8) -0.0022(8)
C17 0.0127(10) 0.0158(11) 0.0113(10) -0.0007(8) -0.0014(8) -0.0031(8)
C18 0.0294(15) 0.0146(12) 0.0206(13) -0.0034(10) 0.0000(11) -0.0053(10)
C19 0.0166(12) 0.0217(13) 0.0267(14) -0.0074(11) 0.0051(10) -0.0043(10)
C20 0.0275(15) 0.0250(14) 0.0146(12) -0.0062(10) 0.0074(10) -0.0017(11)
C21 0.0180(11) 0.0139(11) 0.0147(11) -0.0002(8) -0.0030(9) -0.0049(9)
C22 0.0161(11) 0.0153(11) 0.0128(10) -0.0008(8) -0.0025(8) -0.0033(9)
C23 0.0310(15) 0.0186(13) 0.0214(13) 0.0054(10) -0.0084(11) -0.0108(11)
C24 0.0304(15) 0.0228(13) 0.0178(12) 0.0074(10) -0.0091(11) -0.0094(12)
C25 0.0162(11) 0.0191(12) 0.0129(10) 0.0003(9) -0.0023(9) -0.0024(9)
C26 0.0115(10) 0.0162(11) 0.0103(10) -0.0013(8) -0.0001(8) -0.0029(8)
C27 0.0113(10) 0.0151(11) 0.0126(10) -0.0009(8) -0.0004(8) -0.0025(8)
C28 0.0175(13) 0.0442(19) 0.0194(13) 0.0023(12) -0.0029(10) -0.0078(12)
C29 0.0312(16) 0.0308(16) 0.0170(13) 0.0062(11) -0.0098(11) -0.0046(13)
C30 0.0278(15) 0.0276(14) 0.0121(11) -0.0030(10) 0.0003(10) -0.0053(12)
C31 0.0157(11) 0.0170(11) 0.0134(10) -0.0036(9) 0.0026(8) -0.0041(9)
C32 0.0157(11) 0.0167(11) 0.0174(11) -0.0035(9) 0.0037(9) -0.0045(9)
C33 0.0290(15) 0.0178(13) 0.0319(16) -0.0083(11) 0.0177(13) -0.0064(11)
C34 0.0339(17) 0.0152(13) 0.0392(18) -0.0058(12) 0.0170(14) -0.0058(12)
C35 0.0203(13) 0.0134(11) 0.0291(14) -0.0001(10) 0.0073(11) -0.0036(10)
C36 0.0132(10) 0.0126(10) 0.0147(10) -0.0010(8) 0.0022(8) -0.0011(8)
C37 0.0114(10) 0.0157(11) 0.0139(10) -0.0016(8) 0.0007(8) -0.0029(8)
C38 0.0279(17) 0.0269(17) 0.049(2) 0.0190(15) 0.0029(15) 0.0016(13)
C39 0.0262(15) 0.0212(14) 0.0322(16) 0.0000(12) 0.0074(12) -0.0093(11)
C40 0.057(3) 0.0145(14) 0.068(3) -0.0063(16) 0.034(2) -0.0124(15)
O1W 0.0386(14) 0.0352(14) 0.0242(12) 0.0061(10) -0.0071(10) -0.0064(11)
O2W 0.0504(17) 0.0255(13) 0.0478(17) 0.0001(11) -0.0040(14) -0.0138(12)
O3W 0.0322(13) 0.0425(15) 0.0256(12) 0.0061(10) -0.0024(10) -0.0087(11)
O4W 0.0311(13) 0.0321(13) 0.0309(13) 0.0061(10) -0.0031(10) -0.0085(10)
O5W 0.0293(15) 0.083(3) 0.052(2) -0.0224(18) -0.0046(14) -0.0056(16)
O6W 0.0293(13) 0.0289(13) 0.0458(16) -0.0058(11) 0.0016(11) -0.0057(10)

loop_
_atom_type_symbol
_atom_type_description
_atom_type_scat_dispersion_real
_atom_type_scat_dispersion_imag
_atom_type_scat_source
C C 0.0033 0.0016 'International Tables Vol C Tables 4.2.6.8 and 6.1.1.4'
H H 0.0000 0.0000 'International Tables Vol C Tables 4.2.6.8 and 6.1.1.4'
Eu Eu -0.1578 3.6682 'International Tables Vol C Tables 4.2.6.8 and 6.1.1.4'
N N 0.0061 0.0033 'International Tables Vol C Tables 4.2.6.8 and 6.1.1.4'
O O 0.0106 0.0060 'International Tables Vol C Tables 4.2.6.8 and 6.1.1.4'

loop_
_exptl_crystal_face_index_h
_exptl_crystal_face_index_k
_exptl_crystal_face_index_l
_exptl_crystal_face_perp_dist
0.00 0.00 1.00 0.0520
0.00 0.00 -1.00 0.0690
-1.00 -1.00 0.00 0.0890
1.00 1.00 0.00 0.1290
0.00 1.00 -1.00 0.0790
0.00 -1.00 1.00 0.0620
0.00 1.00 0.00 0.0680
0.00 -1.00 0.00 0.0440
1.00 -2.00 -3.00 0.0790

loop_
_geom_angle_atom_site_label_1
_geom_angle_atom_site_label_2
_geom_angle_atom_site_label_3
_geom_angle
O11 Eu N1 121.49(7)
O11 Eu N4 91.50(7)
O11 Eu N7 152.80(7)
O11 Eu N11 61.86(6)
O11 Eu N21 71.27(7)
O11 Eu N31 141.21(7)
O21 Eu O11 87.22(7)
O21 Eu O31 86.41(7)
O21 Eu N1 151.07(7)
O21 Eu N4 121.09(7)
O21 Eu N7 90.75(7)
O21 Eu N11 142.08(7)
O21 Eu N21 61.63(7)
O21 Eu N31 72.25(7)
O31 Eu O11 85.21(7)
O31 Eu N1 92.20(7)
O31 Eu N4 152.16(7)
O31 Eu N7 121.75(7)
O31 Eu N11 70.60(7)
O31 Eu N21 140.33(7)
O31 Eu N31 61.55(7)
N4 Eu N1 66.10(7)
N4 Eu N7 66.52(7)
N7 Eu N1 65.55(7)
N11 Eu N1 62.35(7)
N11 Eu N4 83.47(7)
N11 Eu N7 126.87(7)
N11 Eu N21 120.39(7)
N21 Eu N1 127.23(7)
N21 Eu N4 62.41(7)
N21 Eu N7 83.92(7)
N31 Eu N1 81.71(7)
N31 Eu N4 127.26(7)
N31 Eu N7 62.33(7)
N31 Eu N11 117.84(7)
N31 Eu N21 121.75(7)
C17 O11 Eu 129.20(17)
C27 O21 Eu 130.26(17)
C37 O31 Eu 128.25(16)
C2 N1 Eu 114.46(15)
C9 N1 Eu 107.87(15)
C9 N1 C2 109.7(2)
C11 N1 Eu 106.65(15)
C11 N1 C2 109.5(2)
C11 N1 C9 108.5(2)
C3 N4 Eu 107.29(15)
C3 N4 C5 110.3(2)
C3 N4 C21 108.6(2)
C5 N4 Eu 114.38(15)
C21 N4 Eu 106.53(15)
C21 N4 C5 109.5(2)
C6 N7 Eu 105.90(15)
C6 N7 C8 110.9(2)
C8 N7 Eu 115.72(15)
C31 N7 Eu 105.71(15)
C31 N7 C6 109.2(2)
C31 N7 C8 109.2(2)
C12 N11 Eu 119.03(17)
C12 N11 C16 120.8(2)
C16 N11 Eu 119.99(16)
C22 N21 Eu 118.34(16)
C22 N21 C26 120.9(2)
C26 N21 Eu 120.59(17)
C32 N31 Eu 118.29(18)
C32 N31 C36 120.8(2)
C36 N31 Eu 120.64(16)
C15 C01 C20 110.5(2)
C18 C01 C15 110.1(2)
C18 C01 C19 111.4(2)
C18 C01 C20 108.0(2)
C19 C01 C15 111.2(2)
C19 C01 C20 105.4(2)
C28 C02 C25 110.9(2)
C28 C02 C29 106.2(3)
C28 C02 C30 110.8(3)
C29 C02 C25 111.4(2)
C30 C02 C25 110.7(2)
C30 C02 C29 106.7(2)
N1 C2 H2A 108.9
N1 C2 H2B 108.9
N1 C2 C3 113.4(2)
H2A C2 H2B 107.7
C3 C2 H2A 108.9
C3 C2 H2B 108.9
C38 C03 C35 110.5(3)
C38 C03 C40 106.7(3)
C39 C03 C35 110.5(3)
C39 C03 C38 111.9(3)
C39 C03 C40 106.3(3)
C40 C03 C35 110.9(3)
N4 C3 C2 111.7(2)
N4 C3 H3A 109.3
N4 C3 H3B 109.3
C2 C3 H3A 109.3
C2 C3 H3B 109.3
H3A C3 H3B 107.9
N4 C5 H5A 108.8
N4 C5 H5B 108.8
N4 C5 C6 113.6(2)
H5A C5 H5B 107.7
C6 C5 H5A 108.8
C6 C5 H5B 108.8
N7 C6 C5 112.2(2)
N7 C6 H6A 109.2
N7 C6 H6B 109.2
C5 C6 H6A 109.2
C5 C6 H6B 109.2
H6A C6 H6B 107.9
N7 C8 H8A 108.8
N7 C8 H8B 108.8
N7 C8 C9 113.6(2)
H8A C8 H8B 107.7
C9 C8 H8A 108.8
C9 C8 H8B 108.8
N1 C9 C8 111.7(2)
N1 C9 H9A 109.3
N1 C9 H9B 109.3
C8 C9 H9A 109.3
C8 C9 H9B 109.3
H9A C9 H9B 107.9
N1 C11 H11A 109.6
N1 C11 H11B 109.6
N1 C11 C12 110.3(2)
H11A C11 H11B 108.1
C12 C11 H11A 109.6
C12 C11 H11B 109.6
N11 C12 C11 115.6(2)
N11 C12 C13 121.5(2)
C13 C12 C11 122.8(2)
C12 C13 H13 121.3
C14 C13 C12 117.5(2)
C14 C13 H13 121.3
C13 C14 H14 118.6
C13 C14 C15 122.8(2)
C15 C14 H14 118.6
C14 C15 C01 118.5(2)
C14 C15 C16 115.2(2)
C16 C15 C01 126.3(2)
N11 C16 C15 121.4(2)
N11 C16 C17 109.9(2)
C15 C16 C17 128.7(2)
O11 C17 C16 115.2(2)
O12 C17 O11 124.3(2)
O12 C17 C16 120.5(2)
C01 C18 H18A 109.5
C01 C18 H18B 109.5
C01 C18 H18C 109.5
H18A C18 H18B 109.4
H18A C18 H18C 109.5
H18B C18 H18C 109.5
C01 C19 H19A 109.5
C01 C19 H19B 109.5
C01 C19 H19C 109.5
H19A C19 H19B 109.5
H19A C19 H19C 109.5
H19B C19 H19C 109.5
C01 C20 H20A 109.5
C01 C20 H20B 109.5
C01 C20 H20C 109.5
H20A C20 H20B 109.5
H20A C20 H20C 109.5
H20B C20 H20C 109.5
N4 C21 H21A 109.6
N4 C21 H21B 109.6
N4 C21 C22 110.1(2)
H21A C21 H21B 108.1
C22 C21 H21A 109.6
C22 C21 H21B 109.6
N21 C22 C21 115.9(2)
N21 C22 C23 121.4(2)
C23 C22 C21 122.7(2)
C22 C23 H23 121.0
C24 C23 C22 118.0(3)
C24 C23 H23 121.0
C23 C24 H24 118.7
C23 C24 C25 122.6(3)
C25 C24 H24 118.7
C24 C25 C02 117.9(2)
C24 C25 C26 115.2(2)
C26 C25 C02 126.8(2)
N21 C26 C25 121.6(2)
N21 C26 C27 109.2(2)
C25 C26 C27 129.1(2)
O21 C27 C26 115.5(2)
O22 C27 O21 123.3(2)
O22 C27 C26 121.2(2)
C02 C28 H28A 109.5
C02 C28 H28B 109.5
C02 C28 H28C 109.5
H28A C28 H28B 109.5
H28A C28 H28C 109.5
H28B C28 H28C 109.5
C02 C29 H29A 109.5
C02 C29 H29B 109.5
C02 C29 H29C 109.5
H29A C29 H29B 109.5
H29A C29 H29C 109.5
H29B C29 H29C 109.5
C02 C30 H30A 109.5
C02 C30 H30B 109.5
C02 C30 H30C 109.5
H30A C30 H30B 109.5
H30A C30 H30C 109.5
H30B C30 H30C 109.5
N7 C31 H31A 109.6
N7 C31 H31B 109.6
N7 C31 C32 110.3(2)
H31A C31 H31B 108.1
C32 C31 H31A 109.6
C32 C31 H31B 109.6
N31 C32 C31 115.7(2)
N31 C32 C33 121.1(3)
C33 C32 C31 123.2(2)
C32 C33 H33 120.8
C32 C33 C34 118.3(3)
C34 C33 H33 120.8
C33 C34 H34 118.7
C33 C34 C35 122.6(3)
C35 C34 H34 118.7
C34 C35 C03 119.3(3)
C34 C35 C36 114.9(3)
C36 C35 C03 125.8(3)
N31 C36 C35 122.2(2)
N31 C36 C37 108.6(2)
C35 C36 C37 129.2(2)
O31 C37 C36 114.2(2)
O32 C37 O31 124.5(2)
O32 C37 C36 121.2(2)
C03 C38 H38A 109.5
C03 C38 H38B 109.5
C03 C38 H38C 109.5
H38A C38 H38B 109.5
H38A C38 H38C 109.5
H38B C38 H38C 109.5
C03 C39 H39A 109.5
C03 C39 H39B 109.5
C03 C39 H39C 109.5
H39A C39 H39B 109.5
H39A C39 H39C 109.5
H39B C39 H39C 109.5
C03 C40 H40A 109.5
C03 C40 H40B 109.5
C03 C40 H40C 109.5
H40A C40 H40B 109.5
H40A C40 H40C 109.5
H40B C40 H40C 109.5
H1W1 O1W H1W2 104.5
H2W1 O2W H2W2 109.5
H3W1 O3W H3W2 144.8
H3W1 O3W H3W3 109.4
H3W2 O3W H3W3 105.3
H4W1 O4W H4W2 104.4
H5W1 O5W H5W2 109.6
H6W1 O6W H6W2 104.5

loop_
_geom_bond_atom_site_label_1
_geom_bond_atom_site_label_2
_geom_bond_distance
Eu O11 2.3531(19)
Eu O21 2.3405(19)
Eu O31 2.3468(19)
Eu N1 2.664(2)
Eu N4 2.642(2)
Eu N7 2.653(2)
Eu N11 2.624(2)
Eu N21 2.627(2)
Eu N31 2.613(2)
O11 C17 1.277(3)
O12 C17 1.233(3)
O21 C27 1.280(3)
O22 C27 1.234(3)
O31 C37 1.268(3)
O32 C37 1.234(3)
N1 C2 1.500(3)
N1 C9 1.487(3)
N1 C11 1.472(3)
N4 C3 1.478(3)
N4 C5 1.501(3)
N4 C21 1.479(3)
N7 C6 1.480(3)
N7 C8 1.499(3)
N7 C31 1.474(3)
N11 C12 1.338(3)
N11 C16 1.352(3)
N21 C22 1.333(3)
N21 C26 1.358(3)
N31 C32 1.337(3)
N31 C36 1.356(3)
C01 C15 1.544(4)
C01 C18 1.530(4)
C01 C19 1.535(4)
C01 C20 1.546(4)
C02 C25 1.548(4)
C02 C28 1.531(4)
C02 C29 1.544(4)
C02 C30 1.540(4)
C2 H2A 0.9900
C2 H2B 0.9900
C2 C3 1.523(4)
C03 C35 1.546(4)
C03 C38 1.540(6)
C03 C39 1.525(5)
C03 C40 1.546(5)
C3 H3A 0.9900
C3 H3B 0.9900
C5 H5A 0.9900
C5 H5B 0.9900
C5 C6 1.520(4)
C6 H6A 0.9900
C6 H6B 0.9900
C8 H8A 0.9900
C8 H8B 0.9900
C8 C9 1.516(4)
C9 H9A 0.9900
C9 H9B 0.9900
C11 H11A 0.9900
C11 H11B 0.9900
C11 C12 1.499(4)
C12 C13 1.382(4)
C13 H13 0.9500
C13 C14 1.382(4)
C14 H14 0.9500
C14 C15 1.395(4)
C15 C16 1.419(3)
C16 C17 1.526(3)
C18 H18A 0.9799
C18 H18B 0.9800
C18 H18C 0.9799
C19 H19A 0.9799
C19 H19B 0.9802
C19 H19C 0.9801
C20 H20A 0.9799
C20 H20B 0.9801
C20 H20C 0.9801
C21 H21A 0.9900
C21 H21B 0.9900
C21 C22 1.496(4)
C22 C23 1.386(4)
C23 H23 0.9500
C23 C24 1.381(4)
C24 H24 0.9500
C24 C25 1.400(4)
C25 C26 1.417(4)
C26 C27 1.530(4)
C28 H28A 0.9800
C28 H28B 0.9800
C28 H28C 0.9800
C29 H29A 0.9800
C29 H29B 0.9800
C29 H29C 0.9800
C30 H30A 0.9800
C30 H30B 0.9800
C30 H30C 0.9800
C31 H31A 0.9900
C31 H31B 0.9900
C31 C32 1.502(4)
C32 C33 1.379(4)
C33 H33 0.9500
C33 C34 1.386(4)
C34 H34 0.9500
C34 C35 1.400(4)
C35 C36 1.412(4)
C36 C37 1.542(3)
C38 H38A 0.9800
C38 H38B 0.9800
C38 H38C 0.9800
C39 H39A 0.9800
C39 H39B 0.9800
C39 H39C 0.9800
C40 H40A 0.9800
C40 H40B 0.9800
C40 H40C 0.9800
O1W H1W1 0.8497
O1W H1W2 0.8508
O2W H2W1 0.8502
O2W H2W2 0.8504
O3W H3W1 0.8506
O3W H3W2 0.8715
O3W H3W3 0.8498
O4W H4W1 0.8494
O4W H4W2 0.8514
O5W H5W1 0.8501
O5W H5W2 0.8507
O6W H6W1 0.8500
O6W H6W2 0.8501

loop_
_geom_hbond_atom_site_label_D
_geom_hbond_atom_site_label_H
_geom_hbond_atom_site_label_A
_geom_hbond_distance_DH
_geom_hbond_distance_HA
_geom_hbond_distance_DA
_geom_hbond_angle_DHA
_geom_hbond_site_symmetry_A
_geom_hbond_publ_flag
C18 H18B O12 0.98 2.25 3.049(4) 138.4 . yes
C19 H19B O12 0.98 2.31 3.094(4) 136.6 . yes
C28 H28A O22 0.98 2.31 3.098(4) 136.4 . yes
C30 H30B O22 0.98 2.19 3.010(4) 139.8 . yes
C38 H38B O32 0.98 2.22 3.033(4) 139.3 . yes
C39 H39A O32 0.98 2.30 3.091(4) 137.4 . yes
O1W H1W1 O12 0.85 1.98 2.763(3) 152.9 . yes
O2W H2W1 O22 0.85 2.00 2.764(4) 149.6 . yes
O3W H3W1 O3W 0.85 2.08 2.862(5) 152.0 2_765 yes
O3W H3W3 O32 0.85 2.01 2.857(4) 171.9 . yes
O4W H4W1 O5W 0.85 1.98 2.811(4) 164.7 1_645 yes
O4W H4W2 O1W 0.85 1.98 2.815(4) 166.6 . yes
O5W H5W1 O6W 0.85 2.07 2.842(4) 150.5 . yes
O5W H5W2 O6W 0.85 2.08 2.850(4) 150.0 2_676 yes
O6W H6W1 O4W 0.85 1.97 2.822(4) 175.2 1_565 yes
O6W H6W2 O2W 0.85 1.99 2.837(4) 173.7 . yes
